data_7208063
loop_
_publ_author_name
'Cao, Xinjiang'
'Zhang, Jun'
'Wang, Chengjie'
'Zhu, Yanyan'
'Li, Gang'

_publ_section_title
;
 Design and construction of six metal--organic frameworks with
 2-p-methoxyphenyl-1H-imidazole-4,5-dicarboxylate
;
_journal_issue 13
_journal_name_full CrystEngComm
_journal_page_first 4357
_journal_paper_doi 10.1039/c2ce25081k
_journal_volume 14
_journal_year 2012
_chemical_formula_sum 'C22 H16 N4 O5 Zn'
_chemical_formula_weight 481.78
_chemical_name_systematic
;
?
;
_space_group_IT_number 61
_symmetry_cell_setting orthorhombic
_symmetry_space_group_name_Hall '-P 2ac 2ab'
_symmetry_space_group_name_H-M 'P b c a'
_atom_sites_solution_hydrogens geom
_atom_sites_solution_primary direct
_atom_sites_solution_secondary difmap
_audit_creation_method SHELXL-97
_cell_angle_alpha 90.00
_cell_angle_beta 90.00
_cell_angle_gamma 90.00
_cell_formula_units_Z 8
_cell_length_a 17.550(4)
_cell_length_b 12.839(3)
_cell_length_c 18.150(4)
_cell_measurement_temperature 291(2)
_cell_volume 4089.6(16)
_computing_cell_refinement 'Bruker SMART'
_computing_data_collection 'Bruker SMART'
_computing_data_reduction 'Bruker SAINT'
_computing_molecular_graphics 'Bruker SHELXTL'
_computing_publication_material 'Bruker SHELXTL'
_computing_structure_refinement 'SHELXL-97 (Sheldrick, 1997)'
_computing_structure_solution 'SHELXS-97 (Sheldrick, 1990)'
_diffrn_ambient_temperature 291(2)
_diffrn_measured_fraction_theta_full 0.999
_diffrn_measured_fraction_theta_max 0.999
_diffrn_measurement_device_type 'CCD area detector'
_diffrn_measurement_method 'phi and omega scans'
_diffrn_radiation_monochromator graphite
_diffrn_radiation_source 'fine-focus sealed tube'
_diffrn_radiation_type MoK\a
_diffrn_radiation_wavelength 0.71073
_diffrn_reflns_av_R_equivalents 0.1064
_diffrn_reflns_av_sigmaI/netI 0.0661
_diffrn_reflns_limit_h_max 22
_diffrn_reflns_limit_h_min -22
_diffrn_reflns_limit_k_max 16
_diffrn_reflns_limit_k_min -16
_diffrn_reflns_limit_l_max 23
_diffrn_reflns_limit_l_min -23
_diffrn_reflns_number 35437
_diffrn_reflns_theta_full 27.54
_diffrn_reflns_theta_max 27.54
_diffrn_reflns_theta_min 2.24
_exptl_absorpt_coefficient_mu 1.245
_exptl_absorpt_correction_T_max 0.7889
_exptl_absorpt_correction_T_min 0.7713
_exptl_absorpt_correction_type multi-scan
_exptl_crystal_density_diffrn 1.565
_exptl_crystal_density_method 'not measured'
_exptl_crystal_F_000 1968
_exptl_crystal_size_max 0.22
_exptl_crystal_size_mid 0.20
_exptl_crystal_size_min 0.20
_refine_diff_density_max 0.653
_refine_diff_density_min -0.745
_refine_diff_density_rms 0.083
_refine_ls_extinction_method none
_refine_ls_goodness_of_fit_ref 1.004
_refine_ls_hydrogen_treatment constr
_refine_ls_matrix_type full
_refine_ls_number_parameters 291
_refine_ls_number_reflns 4711
_refine_ls_number_restraints 0
_refine_ls_restrained_S_all 1.004
_refine_ls_R_factor_all 0.1154
_refine_ls_R_factor_gt 0.0534
_refine_ls_shift/su_max 0.000
_refine_ls_shift/su_mean 0.000
_refine_ls_structure_factor_coef Fsqd
_refine_ls_weighting_details 'calc w=1/[\s^2^(Fo^2^)+(0.0737P)^2^+0.5860P] where P=(Fo^2^+2Fc^2^)/3'
_refine_ls_weighting_scheme calc
_refine_ls_wR_factor_gt 0.1240
_refine_ls_wR_factor_ref 0.1536
_reflns_number_gt 2564
_reflns_number_total 4711
_reflns_threshold_expression >2sigma(I)
_cod_data_source_file c2ce25081k.txt
_cod_data_source_block cxj33_0m
_cod_depositor_comments
;
The following automatic conversions were performed:

'_symmetry_cell_setting' value 'Orthorhombic' changed to
'orthorhombic' according to
/home/saulius/struct/CIF-dictionaries/cif_core.dic dictionary named
'cif_core.dic' version 2.4.1 from 2010-06-29.

Automatic conversion script
Id: cif_fix_values 1891 2012-01-12 08:04:46Z andrius 
;
_cod_original_sg_symbol_H-M Pbca
_cod_database_code 7208063

loop_
_symmetry_equiv_pos_as_xyz
'x, y, z'
'-x+1/2, -y, z+1/2'
'x+1/2, -y+1/2, -z'
'-x, y+1/2, -z+1/2'
'-x, -y, -z'
'x-1/2, y, -z-1/2'
'-x-1/2, y-1/2, z'
'x, -y-1/2, z-1/2'

loop_
_atom_site_label
_atom_site_type_symbol
_atom_site_fract_x
_atom_site_fract_y
_atom_site_fract_z
_atom_site_U_iso_or_equiv
_atom_site_adp_type
_atom_site_occupancy
_atom_site_symmetry_multiplicity
_atom_site_calc_flag
_atom_site_refinement_flags
Zn1 Zn 0.24268(2) 0.70009(3) 0.49902(3) 0.03785(17) Uani 1 1 d .
O1 O 0.14624(14) 0.6646(2) 0.42891(15) 0.0473(7) Uani 1 1 d .
O2 O 0.09802(18) 0.5381(2) 0.36061(18) 0.0579(8) Uani 1 1 d .
H2A H 0.1061 0.4761 0.3530 0.087 Uiso 1 1 calc R
O3 O 0.11544(17) 0.3480(2) 0.34795(16) 0.0571(8) Uani 1 1 d .
O4 O 0.18325(17) 0.2228(2) 0.40193(15) 0.0492(7) Uani 1 1 d .
O5 O 0.54329(16) 0.5123(2) 0.69851(15) 0.0578(8) Uani 1 1 d .
N1 N 0.26893(17) 0.3644(2) 0.47871(17) 0.0358(7) Uani 1 1 d .
N2 N 0.25259(16) 0.5370(2) 0.49007(16) 0.0355(8) Uani 1 1 d .
N3 N 0.33337(17) 0.7405(2) 0.57329(18) 0.0413(8) Uani 1 1 d .
N4 N 0.18762(18) 0.7066(2) 0.60344(18) 0.0409(8) Uani 1 1 d .
C1 C 0.1458(2) 0.5723(3) 0.4083(2) 0.0401(9) Uani 1 1 d .
C2 C 0.2008(2) 0.4995(3) 0.4408(2) 0.0373(9) Uani 1 1 d .
C3 C 0.2107(2) 0.3947(3) 0.4331(2) 0.0368(9) Uani 1 1 d .
C4 C 0.1676(2) 0.3168(3) 0.3914(2) 0.0430(10) Uani 1 1 d .
C5 C 0.2926(2) 0.4518(3) 0.51094(19) 0.0343(9) Uani 1 1 d .
C6 C 0.3569(2) 0.4580(3) 0.5624(2) 0.0358(9) Uani 1 1 d .
C7 C 0.3507(2) 0.5111(3) 0.6287(2) 0.0422(10) Uani 1 1 d .
H7 H 0.3035 0.5370 0.6431 0.051 Uiso 1 1 calc R
C8 C 0.4131(2) 0.5264(3) 0.6737(2) 0.0466(10) Uani 1 1 d .
H8 H 0.4077 0.5616 0.7182 0.056 Uiso 1 1 calc R
C9 C 0.4840(2) 0.4890(3) 0.6523(2) 0.0420(10) Uani 1 1 d .
C10 C 0.4909(2) 0.4333(3) 0.5886(2) 0.0513(11) Uani 1 1 d .
H10 H 0.5379 0.4062 0.5747 0.062 Uiso 1 1 calc R
C11 C 0.4272(2) 0.4173(3) 0.5444(2) 0.0490(10) Uani 1 1 d .
H11 H 0.4321 0.3780 0.5016 0.059 Uiso 1 1 calc R
C12 C 0.6184(2) 0.5042(4) 0.6692(3) 0.0627(13) Uani 1 1 d .
H12A H 0.6546 0.5265 0.7056 0.094 Uiso 1 1 calc R
H12B H 0.6227 0.5475 0.6263 0.094 Uiso 1 1 calc R
H12C H 0.6285 0.4331 0.6560 0.094 Uiso 1 1 calc R
C13 C 0.4058(2) 0.7550(3) 0.5554(3) 0.0522(11) Uani 1 1 d .
H13 H 0.4218 0.7360 0.5085 0.063 Uiso 1 1 calc R
C14 C 0.4584(3) 0.7966(4) 0.6030(3) 0.0676(14) Uani 1 1 d .
H14 H 0.5087 0.8063 0.5885 0.081 Uiso 1 1 calc R
C15 C 0.4350(3) 0.8236(4) 0.6722(3) 0.0743(16) Uani 1 1 d .
H15 H 0.4693 0.8525 0.7055 0.089 Uiso 1 1 calc R
C16 C 0.3606(3) 0.8077(4) 0.6922(3) 0.0643(13) Uani 1 1 d .
H16 H 0.3441 0.8244 0.7395 0.077 Uiso 1 1 calc R
C17 C 0.3104(2) 0.7667(3) 0.6414(2) 0.0436(10) Uani 1 1 d .
C18 C 0.2292(2) 0.7453(3) 0.6591(2) 0.0416(9) Uani 1 1 d .
C19 C 0.1988(3) 0.7625(3) 0.7278(2) 0.0606(12) Uani 1 1 d .
H19 H 0.2289 0.7890 0.7655 0.073 Uiso 1 1 calc R
C20 C 0.1235(3) 0.7402(4) 0.7401(3) 0.0691(14) Uani 1 1 d .
H20 H 0.1021 0.7515 0.7863 0.083 Uiso 1 1 calc R
C21 C 0.0798(3) 0.7008(4) 0.6834(3) 0.0688(15) Uani 1 1 d .
H21 H 0.0285 0.6851 0.6905 0.083 Uiso 1 1 calc R
C22 C 0.1141(2) 0.6853(3) 0.6160(3) 0.0559(12) Uani 1 1 d .
H22 H 0.0849 0.6588 0.5776 0.067 Uiso 1 1 calc R

loop_
_atom_site_aniso_label
_atom_site_aniso_U_11
_atom_site_aniso_U_22
_atom_site_aniso_U_33
_atom_site_aniso_U_23
_atom_site_aniso_U_13
_atom_site_aniso_U_12
Zn1 0.0423(3) 0.0261(2) 0.0452(3) -0.0020(2) -0.0019(2) -0.00160(17)
O1 0.0455(16) 0.0318(15) 0.065(2) -0.0042(14) -0.0161(14) 0.0036(12)
O2 0.061(2) 0.0419(18) 0.070(2) -0.0094(16) -0.0286(17) 0.0059(15)
O3 0.062(2) 0.0459(18) 0.0633(19) -0.0065(15) -0.0294(17) 0.0006(15)
O4 0.0643(19) 0.0306(16) 0.0528(18) -0.0039(13) -0.0152(14) -0.0043(13)
O5 0.0506(19) 0.069(2) 0.0542(19) -0.0120(16) -0.0131(15) -0.0014(15)
N1 0.0418(18) 0.0271(17) 0.0384(17) 0.0010(14) -0.0059(14) -0.0025(13)
N2 0.0388(19) 0.0244(17) 0.043(2) -0.0018(14) -0.0060(14) 0.0010(12)
N3 0.0395(19) 0.0367(19) 0.048(2) -0.0032(16) -0.0014(15) -0.0018(15)
N4 0.0375(18) 0.0345(18) 0.050(2) 0.0012(15) 0.0004(16) -0.0012(14)
C1 0.042(2) 0.031(2) 0.047(2) -0.0001(18) -0.0065(19) 0.0010(17)
C2 0.038(2) 0.028(2) 0.046(2) 0.0042(18) -0.0069(18) -0.0017(16)
C3 0.039(2) 0.030(2) 0.041(2) -0.0007(17) -0.0010(18) -0.0011(16)
C4 0.051(3) 0.034(2) 0.044(2) -0.0048(19) -0.004(2) -0.0033(18)
C5 0.041(2) 0.0245(19) 0.037(2) 0.0017(16) -0.0026(17) 0.0004(15)
C6 0.037(2) 0.031(2) 0.039(2) -0.0019(17) -0.0042(17) -0.0016(16)
C7 0.038(2) 0.042(2) 0.047(2) 0.003(2) 0.0009(18) 0.0059(18)
C8 0.052(3) 0.049(3) 0.039(2) -0.0061(19) -0.004(2) 0.000(2)
C9 0.046(3) 0.043(2) 0.037(2) -0.0007(19) -0.0090(17) -0.0026(19)
C10 0.035(2) 0.057(3) 0.062(3) -0.014(2) -0.008(2) 0.0067(19)
C11 0.051(3) 0.045(2) 0.051(3) -0.014(2) -0.008(2) 0.004(2)
C12 0.042(3) 0.072(3) 0.074(3) -0.008(3) -0.014(2) 0.005(2)
C13 0.043(3) 0.051(3) 0.062(3) -0.007(2) -0.004(2) -0.001(2)
C14 0.046(3) 0.074(4) 0.083(4) -0.015(3) -0.004(3) -0.008(2)
C15 0.054(3) 0.090(4) 0.079(4) -0.027(3) -0.020(3) -0.013(3)
C16 0.053(3) 0.075(3) 0.065(3) -0.020(3) -0.006(2) -0.006(2)
C17 0.044(2) 0.037(2) 0.049(2) -0.004(2) -0.002(2) 0.0015(18)
C18 0.049(2) 0.033(2) 0.043(2) 0.0022(19) 0.0022(19) 0.0015(18)
C19 0.063(3) 0.068(3) 0.050(3) -0.007(2) 0.006(2) 0.002(2)
C20 0.071(4) 0.077(4) 0.059(3) 0.007(3) 0.023(3) 0.006(3)
C21 0.050(3) 0.076(4) 0.080(4) 0.017(3) 0.020(3) 0.001(2)
C22 0.044(3) 0.057(3) 0.067(3) 0.012(2) 0.000(2) -0.002(2)

loop_
_atom_type_symbol
_atom_type_description
_atom_type_scat_dispersion_real
_atom_type_scat_dispersion_imag
_atom_type_scat_source
C C 0.0033 0.0016 'International Tables Vol C Tables 4.2.6.8 and 6.1.1.4'
H H 0.0000 0.0000 'International Tables Vol C Tables 4.2.6.8 and 6.1.1.4'
N N 0.0061 0.0033 'International Tables Vol C Tables 4.2.6.8 and 6.1.1.4'
O O 0.0106 0.0060 'International Tables Vol C Tables 4.2.6.8 and 6.1.1.4'
Zn Zn 0.2839 1.4301 'International Tables Vol C Tables 4.2.6.8 and 6.1.1.4'

loop_
_geom_angle_atom_site_label_1
_geom_angle_atom_site_label_2
_geom_angle_atom_site_label_3
_geom_angle
_geom_angle_site_symmetry_1
_geom_angle_site_symmetry_3
N2 Zn1 N4 98.35(11) . .
N2 Zn1 N3 103.14(12) . .
N4 Zn1 N3 76.61(12) . .
N2 Zn1 N1 165.69(12) . 7_665
N4 Zn1 N1 94.07(11) . 7_665
N3 Zn1 N1 86.60(12) . 7_665
N2 Zn1 O1 79.07(10) . .
N4 Zn1 O1 100.17(11) . .
N3 Zn1 O1 176.27(11) . .
N1 Zn1 O1 91.79(11) 7_665 .
N2 Zn1 O4 91.22(11) . 7_665
N4 Zn1 O4 166.40(11) . 7_665
N3 Zn1 O4 91.87(12) . 7_665
N1 Zn1 O4 77.84(10) 7_665 7_665
O1 Zn1 O4 91.08(11) . 7_665
C1 O1 Zn1 112.5(2) . .
C1 O2 H2A 109.5 . .
C4 O4 Zn1 112.2(2) . 7_655
C9 O5 C12 117.3(3) . .
C5 N1 C3 105.0(3) . .
C5 N1 Zn1 141.3(2) . 7_655
C3 N1 Zn1 108.2(2) . 7_655
C5 N2 C2 104.2(3) . .
C5 N2 Zn1 145.5(2) . .
C2 N2 Zn1 110.2(2) . .
C13 N3 C17 118.6(4) . .
C13 N3 Zn1 126.2(3) . .
C17 N3 Zn1 114.6(3) . .
C22 N4 C18 118.1(4) . .
C22 N4 Zn1 125.6(3) . .
C18 N4 Zn1 116.0(3) . .
O1 C1 O2 122.3(3) . .
O1 C1 C2 118.8(3) . .
O2 C1 C2 118.9(3) . .
N2 C2 C3 109.2(3) . .
N2 C2 C1 118.6(3) . .
C3 C2 C1 132.2(3) . .
C2 C3 N1 108.3(3) . .
C2 C3 C4 131.4(4) . .
N1 C3 C4 120.1(3) . .
O4 C4 O3 123.7(4) . .
O4 C4 C3 117.8(4) . .
O3 C4 C3 118.5(4) . .
N1 C5 N2 113.3(3) . .
N1 C5 C6 124.5(3) . .
N2 C5 C6 122.2(3) . .
C11 C6 C7 117.5(4) . .
C11 C6 C5 121.1(4) . .
C7 C6 C5 121.2(3) . .
C8 C7 C6 121.4(4) . .
C8 C7 H7 119.3 . .
C6 C7 H7 119.3 . .
C7 C8 C9 119.8(4) . .
C7 C8 H8 120.1 . .
C9 C8 H8 120.1 . .
C10 C9 O5 124.5(4) . .
C10 C9 C8 119.8(4) . .
O5 C9 C8 115.7(3) . .
C9 C10 C11 119.6(4) . .
C9 C10 H10 120.2 . .
C11 C10 H10 120.2 . .
C6 C11 C10 121.8(4) . .
C6 C11 H11 119.1 . .
C10 C11 H11 119.1 . .
O5 C12 H12A 109.5 . .
O5 C12 H12B 109.5 . .
H12A C12 H12B 109.5 . .
O5 C12 H12C 109.5 . .
H12A C12 H12C 109.5 . .
H12B C12 H12C 109.5 . .
N3 C13 C14 123.1(4) . .
N3 C13 H13 118.5 . .
C14 C13 H13 118.5 . .
C15 C14 C13 118.4(4) . .
C15 C14 H14 120.8 . .
C13 C14 H14 120.8 . .
C14 C15 C16 119.5(4) . .
C14 C15 H15 120.2 . .
C16 C15 H15 120.2 . .
C15 C16 C17 119.1(5) . .
C15 C16 H16 120.4 . .
C17 C16 H16 120.4 . .
N3 C17 C16 121.3(4) . .
N3 C17 C18 116.1(3) . .
C16 C17 C18 122.5(4) . .
N4 C18 C19 122.0(4) . .
N4 C18 C17 115.3(3) . .
C19 C18 C17 122.7(4) . .
C20 C19 C18 119.3(5) . .
C20 C19 H19 120.4 . .
C18 C19 H19 120.4 . .
C19 C20 C21 119.5(4) . .
C19 C20 H20 120.3 . .
C21 C20 H20 120.3 . .
C22 C21 C20 118.1(5) . .
C22 C21 H21 120.9 . .
C20 C21 H21 120.9 . .
N4 C22 C21 122.9(5) . .
N4 C22 H22 118.5 . .
C21 C22 H22 118.5 . .

loop_
_geom_bond_atom_site_label_1
_geom_bond_atom_site_label_2
_geom_bond_distance
_geom_bond_site_symmetry_2
Zn1 N2 2.108(3) .
Zn1 N4 2.129(3) .
Zn1 N3 2.149(3) .
Zn1 N1 2.151(3) 7_665
Zn1 O1 2.166(3) .
Zn1 O4 2.209(3) 7_665
O1 C1 1.243(4) .
O2 C1 1.283(4) .
O2 H2A 0.8200 .
O3 C4 1.274(5) .
O4 C4 1.252(4) .
O4 Zn1 2.209(3) 7_655
O5 C9 1.369(4) .
O5 C12 1.426(5) .
N1 C5 1.332(4) .
N1 C3 1.371(4) .
N1 Zn1 2.151(3) 7_655
N2 C5 1.354(4) .
N2 C2 1.363(4) .
N3 C13 1.325(5) .
N3 C17 1.342(5) .
N4 C22 1.339(5) .
N4 C18 1.342(5) .
C1 C2 1.467(5) .
C2 C3 1.364(5) .
C3 C4 1.465(5) .
C5 C6 1.466(5) .
C6 C11 1.379(5) .
C6 C7 1.387(5) .
C7 C8 1.381(5) .
C7 H7 0.9300 .
C8 C9 1.388(5) .
C8 H8 0.9300 .
C9 C10 1.366(5) .
C10 C11 1.390(5) .
C10 H10 0.9300 .
C11 H11 0.9300 .
C12 H12A 0.9600 .
C12 H12B 0.9600 .
C12 H12C 0.9600 .
C13 C14 1.373(6) .
C13 H13 0.9300 .
C14 C15 1.366(7) .
C14 H14 0.9300 .
C15 C16 1.371(6) .
C15 H15 0.9300 .
C16 C17 1.380(6) .
C16 H16 0.9300 .
C17 C18 1.487(5) .
C18 C19 1.375(6) .
C19 C20 1.369(6) .
C19 H19 0.9300 .
C20 C21 1.380(7) .
C20 H20 0.9300 .
C21 C22 1.377(6) .
C21 H21 0.9300 .
C22 H22 0.9300 .

loop_
_geom_hbond_atom_site_label_D
_geom_hbond_atom_site_label_H
_geom_hbond_atom_site_label_A
_geom_hbond_distance_DH
_geom_hbond_distance_HA
_geom_hbond_distance_DA
_geom_hbond_angle_DHA
O2 H2A O3 0.82 1.66 2.471(4) 172.2

loop_
_geom_torsion_atom_site_label_1
_geom_torsion_atom_site_label_2
_geom_torsion_atom_site_label_3
_geom_torsion_atom_site_label_4
_geom_torsion
_geom_torsion_site_symmetry_1
N2 Zn1 O1 C1 -8.3(3) .
N4 Zn1 O1 C1 -105.0(3) .
N3 Zn1 O1 C1 -135.0(16) .
N1 Zn1 O1 C1 160.6(3) 7_665
O4 Zn1 O1 C1 82.7(3) 7_665
N4 Zn1 N2 C5 -79.6(4) .
N3 Zn1 N2 C5 -1.5(5) .
N1 Zn1 N2 C5 130.5(5) 7_665
O1 Zn1 N2 C5 -178.4(5) .
O4 Zn1 N2 C5 90.7(4) 7_665
N4 Zn1 N2 C2 105.3(3) .
N3 Zn1 N2 C2 -176.6(2) .
N1 Zn1 N2 C2 -44.6(6) 7_665
O1 Zn1 N2 C2 6.5(2) .
O4 Zn1 N2 C2 -84.4(2) 7_665
N2 Zn1 N3 C13 83.2(3) .
N4 Zn1 N3 C13 178.8(3) .
N1 Zn1 N3 C13 -86.2(3) 7_665
O1 Zn1 N3 C13 -150.8(16) .
O4 Zn1 N3 C13 -8.5(3) 7_665
N2 Zn1 N3 C17 -106.4(3) .
N4 Zn1 N3 C17 -10.8(3) .
N1 Zn1 N3 C17 84.2(3) 7_665
O1 Zn1 N3 C17 19.6(18) .
O4 Zn1 N3 C17 161.9(3) 7_665
N2 Zn1 N4 C22 -76.0(3) .
N3 Zn1 N4 C22 -177.6(3) .
N1 Zn1 N4 C22 96.9(3) 7_665
O1 Zn1 N4 C22 4.3(3) .
O4 Zn1 N4 C22 149.7(4) 7_665
N2 Zn1 N4 C18 110.9(3) .
N3 Zn1 N4 C18 9.3(3) .
N1 Zn1 N4 C18 -76.2(3) 7_665
O1 Zn1 N4 C18 -168.8(3) .
O4 Zn1 N4 C18 -23.4(6) 7_665
Zn1 O1 C1 O2 -172.8(3) .
Zn1 O1 C1 C2 8.5(4) .
C5 N2 C2 C3 -0.2(4) .
Zn1 N2 C2 C3 176.9(2) .
C5 N2 C2 C1 178.3(3) .
Zn1 N2 C2 C1 -4.5(4) .
O1 C1 C2 N2 -2.9(6) .
O2 C1 C2 N2 178.4(4) .
O1 C1 C2 C3 175.2(4) .
O2 C1 C2 C3 -3.5(7) .
N2 C2 C3 N1 0.9(4) .
C1 C2 C3 N1 -177.4(4) .
N2 C2 C3 C4 175.4(4) .
C1 C2 C3 C4 -2.8(7) .
C5 N1 C3 C2 -1.2(4) .
Zn1 N1 C3 C2 158.5(2) 7_655
C5 N1 C3 C4 -176.4(3) .
Zn1 N1 C3 C4 -16.7(4) 7_655
Zn1 O4 C4 O3 -166.6(3) 7_655
Zn1 O4 C4 C3 11.7(5) 7_655
C2 C3 C4 O4 -170.5(4) .
N1 C3 C4 O4 3.6(6) .
C2 C3 C4 O3 8.0(7) .
N1 C3 C4 O3 -178.0(4) .
C3 N1 C5 N2 1.1(4) .
Zn1 N1 C5 N2 -147.1(3) 7_655
C3 N1 C5 C6 -177.2(3) .
Zn1 N1 C5 C6 34.6(6) 7_655
C2 N2 C5 N1 -0.6(4) .
Zn1 N2 C5 N1 -175.8(3) .
C2 N2 C5 C6 177.8(3) .
Zn1 N2 C5 C6 2.5(7) .
N1 C5 C6 C11 51.8(6) .
N2 C5 C6 C11 -126.3(4) .
N1 C5 C6 C7 -132.6(4) .
N2 C5 C6 C7 49.3(5) .
C11 C6 C7 C8 2.5(6) .
C5 C6 C7 C8 -173.2(3) .
C6 C7 C8 C9 0.7(6) .
C12 O5 C9 C10 18.2(6) .
C12 O5 C9 C8 -161.5(4) .
C7 C8 C9 C10 -3.0(6) .
C7 C8 C9 O5 176.7(4) .
O5 C9 C10 C11 -177.7(4) .
C8 C9 C10 C11 2.0(6) .
C7 C6 C11 C10 -3.6(6) .
C5 C6 C11 C10 172.2(4) .
C9 C10 C11 C6 1.3(7) .
C17 N3 C13 C14 -0.8(6) .
Zn1 N3 C13 C14 169.3(3) .
N3 C13 C14 C15 0.6(7) .
C13 C14 C15 C16 0.5(8) .
C14 C15 C16 C17 -1.3(8) .
C13 N3 C17 C16 0.0(6) .
Zn1 N3 C17 C16 -171.3(3) .
C13 N3 C17 C18 -177.9(3) .
Zn1 N3 C17 C18 10.8(4) .
C15 C16 C17 N3 1.1(7) .
C15 C16 C17 C18 178.9(4) .
C22 N4 C18 C19 0.5(6) .
Zn1 N4 C18 C19 174.1(3) .
C22 N4 C18 C17 179.7(3) .
Zn1 N4 C18 C17 -6.6(4) .
N3 C17 C18 N4 -2.9(5) .
C16 C17 C18 N4 179.2(4) .
N3 C17 C18 C19 176.3(4) .
C16 C17 C18 C19 -1.6(6) .
N4 C18 C19 C20 -0.3(7) .
C17 C18 C19 C20 -179.5(4) .
C18 C19 C20 C21 0.1(7) .
C19 C20 C21 C22 0.1(7) .
C18 N4 C22 C21 -0.3(6) .
Zn1 N4 C22 C21 -173.3(3) .
C20 C21 C22 N4 0.1(7) .
